data_4309241
loop_
_publ_author_name
'Victor Wee Lin Ng'
'Seah Ling Kuan'
'Weng Kee Leong'
'Lip Lin Koh'
'Geok Kheng Tan'
'Lai Yoong Goh'
'Richard D. Webster'

_publ_section_title
;
Heterocyclic Thionates as a New Class of Bridging Ligands in Oxo-Centered
Triangular Cyclopentadienylchromium(III) Complexes
;
_journal_name_full 'Inorganic Chemistry'
_journal_page_first 5229
_journal_page_last 5240
_journal_paper_doi 10.1021/ic048287e
_journal_volume 44
_journal_year 2005
_chemical_formula_sum 'C7 H8 Cr I2 N'
_chemical_formula_weight 411.94
_chemical_name_systematic
; 
 ? 
;
_space_group_IT_number 62
_symmetry_cell_setting orthorhombic
_symmetry_space_group_name_Hall '-P 2ac 2n'
_symmetry_space_group_name_H-M 'P n m a'
_atom_sites_solution_hydrogens geom
_atom_sites_solution_primary direct
_atom_sites_solution_secondary difmap
_audit_creation_method SHELXL-97
_cell_angle_alpha 90.00
_cell_angle_beta 90.00
_cell_angle_gamma 90.00
_cell_formula_units_Z 4
_cell_length_a 8.5634(13)
_cell_length_b 9.9415(15)
_cell_length_c 13.102(2)
_cell_measurement_reflns_used 970
_cell_measurement_temperature 223(2)
_cell_measurement_theta_max 27.48
_cell_measurement_theta_min 3.50
_cell_volume 1115.4(3)
_computing_cell_refinement 'Bruker SMART'
_computing_data_collection 'Bruker SMART'
_computing_data_reduction 'Bruker SAINT'
_computing_molecular_graphics 'Bruker SHELXTL'
_computing_publication_material 'Bruker SHELXTL'
_computing_structure_refinement 'SHELXL-97 (Sheldrick, 1997)'
_computing_structure_solution 'SHELXS-97 (Sheldrick, 1990)'
_diffrn_ambient_temperature 223(2)
_diffrn_measured_fraction_theta_full 0.996
_diffrn_measured_fraction_theta_max 0.996
_diffrn_measurement_device_type 'CCD area detector'
_diffrn_measurement_method 'phi and omega scans'
_diffrn_radiation_monochromator graphite
_diffrn_radiation_source 'fine-focus sealed tube'
_diffrn_radiation_type MoK\a
_diffrn_radiation_wavelength 0.71073
_diffrn_reflns_av_R_equivalents 0.0259
_diffrn_reflns_av_sigmaI/netI 0.0190
_diffrn_reflns_limit_h_max 10
_diffrn_reflns_limit_h_min -11
_diffrn_reflns_limit_k_max 11
_diffrn_reflns_limit_k_min -12
_diffrn_reflns_limit_l_max 17
_diffrn_reflns_limit_l_min -16
_diffrn_reflns_number 7320
_diffrn_reflns_theta_full 27.48
_diffrn_reflns_theta_max 27.48
_diffrn_reflns_theta_min 2.57
_exptl_absorpt_coefficient_mu 6.507
_exptl_absorpt_correction_T_max 0.5090
_exptl_absorpt_correction_T_min 0.1538
_exptl_absorpt_correction_type 'Sadabs, (Shelrick 2001)'
_exptl_crystal_colour 'Dark Blue'
_exptl_crystal_density_diffrn 2.453
_exptl_crystal_density_meas 0
_exptl_crystal_density_method 'not measured'
_exptl_crystal_description Block
_exptl_crystal_F_000 748
_exptl_crystal_size_max 0.46
_exptl_crystal_size_mid 0.36
_exptl_crystal_size_min 0.12
_refine_diff_density_max 0.650
_refine_diff_density_min -0.855
_refine_diff_density_rms 0.119
_refine_ls_extinction_coef 0.0039(3)
_refine_ls_extinction_expression Fc^*^=kFc[1+0.001xFc^2^\l^3^/sin(2\q)]^-1/4^
_refine_ls_extinction_method SHELXL
_refine_ls_goodness_of_fit_ref 1.104
_refine_ls_hydrogen_treatment mixed
_refine_ls_matrix_type full
_refine_ls_number_parameters 60
_refine_ls_number_reflns 1337
_refine_ls_number_restraints 0
_refine_ls_restrained_S_all 1.104
_refine_ls_R_factor_all 0.0264
_refine_ls_R_factor_gt 0.0244
_refine_ls_shift/su_max 0.000
_refine_ls_shift/su_mean 0.000
_refine_ls_structure_factor_coef Fsqd
_refine_ls_weighting_details 'calc w=1/[\s^2^(Fo^2^)+(0.0292P)^2^+0.8992P] where P=(Fo^2^+2Fc^2^)/3'
_refine_ls_weighting_scheme calc
_refine_ls_wR_factor_gt 0.0579
_refine_ls_wR_factor_ref 0.0590
_reflns_number_gt 1253
_reflns_number_total 1337
_reflns_threshold_expression >2sigma(I)
_cod_data_source_file ic048287esi20050415_071032_5.cif
_cod_data_source_block 4018
_cod_depositor_comments
;
The following automatic conversions were performed:
'_symmetry_cell_setting' value 'Orthorhombic' changed to 'orthorhombic'
according to '/home/saulius/struct/CIF-dictionaries/cif_core.dic'
dictionary named 'cif_core.dic' version 2.4.1 from 2010-06-29.

Automatic conversion script
Id: cif_fix_enum 1527 2010-12-29 10:47:43Z saulius 
;
_cod_database_code 4309241

loop_
_symmetry_equiv_pos_as_xyz
'x, y, z'
'-x+1/2, -y, z+1/2'
'-x, y+1/2, -z'
'x+1/2, -y+1/2, -z+1/2'
'-x, -y, -z'
'x-1/2, y, -z-1/2'
'x, -y-1/2, z'
'-x-1/2, y-1/2, z-1/2'

loop_
_atom_site_label
_atom_site_type_symbol
_atom_site_fract_x
_atom_site_fract_y
_atom_site_fract_z
_atom_site_U_iso_or_equiv
_atom_site_adp_type
_atom_site_occupancy
_atom_site_symmetry_multiplicity
_atom_site_calc_flag
_atom_site_refinement_flags
_atom_site_disorder_assembly
_atom_site_disorder_group
Cr1 Cr 0.17347(7) 0.2500 0.50343(4) 0.02947(16) Uani 1 2 d S . .
I1 I 0.27260(3) 0.04436(2) 0.615819(17) 0.04456(11) Uani 1 1 d . . .
N1 N -0.0444(4) 0.2500 0.5664(3) 0.0384(8) Uani 1 2 d S . .
C1 C 0.3079(5) 0.1792(5) 0.3686(3) 0.0568(10) Uani 1 1 d . . .
H1 H 0.4012 0.1204 0.3700 0.068 Uiso 1 1 calc R . .
C2 C 0.1516(5) 0.1367(4) 0.3586(2) 0.0515(8) Uani 1 1 d . . .
H2 H 0.1160 0.0424 0.3517 0.062 Uiso 1 1 calc R . .
C3 C 0.0582(7) 0.2500 0.3509(3) 0.0531(12) Uani 1 2 d S . .
H3 H -0.0559 0.2500 0.3387 0.064 Uiso 1 2 calc SR . .
C4 C -0.1702(6) 0.2500 0.5911(4) 0.0390(9) Uani 1 2 d S . .
C5 C -0.3333(6) 0.2500 0.6218(4) 0.0584(14) Uani 1 2 d S . .
H5A H -0.3425 0.2134 0.6902 0.088 Uiso 0.50 1 calc PR A -1
H5B H -0.3933 0.1953 0.5747 0.088 Uiso 0.50 1 calc PR A -1
H5C H -0.3729 0.3414 0.6210 0.088 Uiso 0.50 1 calc PR A -1

loop_
_atom_site_aniso_label
_atom_site_aniso_U_11
_atom_site_aniso_U_22
_atom_site_aniso_U_33
_atom_site_aniso_U_23
_atom_site_aniso_U_13
_atom_site_aniso_U_12
Cr1 0.0303(3) 0.0319(3) 0.0262(3) 0.000 0.0007(2) 0.000
I1 0.04427(17) 0.04200(16) 0.04742(17) 0.01245(8) -0.00316(8) 0.00269(8)
N1 0.0331(19) 0.0421(19) 0.0399(19) 0.000 0.0008(15) 0.000
C1 0.059(2) 0.076(2) 0.0352(17) 0.0010(16) 0.0158(15) 0.024(2)
C2 0.072(2) 0.0483(19) 0.0339(16) -0.0124(14) 0.0036(16) -0.0046(18)
C3 0.058(3) 0.070(3) 0.031(2) 0.000 -0.008(2) 0.000
C4 0.038(2) 0.038(2) 0.042(2) 0.000 -0.0019(19) 0.000
C5 0.031(3) 0.076(4) 0.068(4) 0.000 0.004(2) 0.000

loop_
_atom_type_symbol
_atom_type_description
_atom_type_scat_dispersion_real
_atom_type_scat_dispersion_imag
_atom_type_scat_source
C C 0.0033 0.0016 'International Tables Vol C Tables 4.2.6.8 and 6.1.1.4'
H H 0.0000 0.0000 'International Tables Vol C Tables 4.2.6.8 and 6.1.1.4'
N N 0.0061 0.0033 'International Tables Vol C Tables 4.2.6.8 and 6.1.1.4'
Cr Cr 0.3209 0.6236 'International Tables Vol C Tables 4.2.6.8 and 6.1.1.4'
I I -0.4742 1.8119 'International Tables Vol C Tables 4.2.6.8 and 6.1.1.4'

loop_
_geom_angle_atom_site_label_1
_geom_angle_atom_site_label_2
_geom_angle_atom_site_label_3
_geom_angle
_geom_angle_site_symmetry_1
_geom_angle_site_symmetry_3
_geom_angle_publ_flag
N1 Cr1 C2 105.62(14) . . ?
N1 Cr1 C2 105.62(14) . 7_565 ?
C2 Cr1 C2 61.1(2) . 7_565 ?
N1 Cr1 C1 142.66(15) . . ?
C2 Cr1 C1 37.05(16) . . ?
C2 Cr1 C1 61.57(15) 7_565 . ?
N1 Cr1 C1 142.66(15) . 7_565 ?
C2 Cr1 C1 61.57(15) . 7_565 ?
C2 Cr1 C1 37.05(16) 7_565 7_565 ?
C1 Cr1 C1 36.9(2) . 7_565 ?
N1 Cr1 C3 87.55(18) . . ?
C2 Cr1 C3 36.33(12) . . ?
C2 Cr1 C3 36.33(12) 7_565 . ?
C1 Cr1 C3 61.13(17) . . ?
C1 Cr1 C3 61.13(17) 7_565 . ?
N1 Cr1 I1 93.90(7) . 7_565 ?
C2 Cr1 I1 153.21(10) . 7_565 ?
C2 Cr1 I1 96.34(10) 7_565 7_565 ?
C1 Cr1 I1 121.21(13) . 7_565 ?
C1 Cr1 I1 91.79(11) 7_565 7_565 ?
C3 Cr1 I1 129.644(15) . 7_565 ?
N1 Cr1 I1 93.90(7) . . ?
C2 Cr1 I1 96.34(10) . . ?
C2 Cr1 I1 153.21(10) 7_565 . ?
C1 Cr1 I1 91.79(11) . . ?
C1 Cr1 I1 121.21(13) 7_565 . ?
C3 Cr1 I1 129.644(15) . . ?
I1 Cr1 I1 100.52(2) 7_565 . ?
C4 N1 Cr1 172.9(4) . . ?
C1 C1 C2 107.5(2) 7_565 . ?
C1 C1 Cr1 71.54(12) 7_565 . ?
C2 C1 Cr1 71.20(19) . . ?
C3 C2 C1 108.1(4) . . ?
C3 C2 Cr1 72.4(2) . . ?
C1 C2 Cr1 71.76(19) . . ?
C2 C3 C2 108.8(5) 7_565 . ?
C2 C3 Cr1 71.3(2) 7_565 . ?
C2 C3 Cr1 71.3(2) . . ?
N1 C4 C5 179.3(5) . . ?

loop_
_geom_bond_atom_site_label_1
_geom_bond_atom_site_label_2
_geom_bond_distance
_geom_bond_site_symmetry_2
_geom_bond_publ_flag
Cr1 N1 2.040(4) . ?
Cr1 C2 2.215(3) . ?
Cr1 C2 2.215(3) 7_565 ?
Cr1 C1 2.222(3) . ?
Cr1 C1 2.222(3) 7_565 ?
Cr1 C3 2.229(5) . ?
Cr1 I1 2.6587(5) 7_565 ?
Cr1 I1 2.6587(5) . ?
N1 C4 1.125(6) . ?
C1 C1 1.407(9) 7_565 ?
C1 C2 1.410(6) . ?
C2 C3 1.386(5) . ?
C3 C2 1.386(5) 7_565 ?
C4 C5 1.453(7) . ?
